data_7202391
loop_
_publ_author_name
'Polito, Marco'
'D'Oria, Emiliana'
'Maini, Lucia'
'Karamertzanis, Panagiotis G.'
'Grepioni, Fabrizia'
'Braga, Dario'
'Price, Sarah L.'

_publ_section_title
;
 The crystal structures of chloro and methyl ortho-benzoic acids and
 their co-crystal: rationalizing similarities and differences
;
_journal_issue 12
_journal_name_full CrystEngComm
_journal_page_first 1848
_journal_paper_doi 10.1039/b811438b
_journal_volume 10
_journal_year 2008
_chemical_formula_sum 'C8 H8 O2'
_chemical_formula_weight 136.14
_chemical_name_systematic
;
?
;
_space_group_IT_number 14
_symmetry_cell_setting monoclinic
_symmetry_space_group_name_Hall '-P 2yn'
_symmetry_space_group_name_H-M 'P 1 21/n 1'
_atom_sites_solution_hydrogens geom
_atom_sites_solution_primary direct
_atom_sites_solution_secondary difmap
_audit_creation_method SHELXL-97
_cell_angle_alpha 90.00
_cell_angle_beta 106.87(3)
_cell_angle_gamma 90.00
_cell_formula_units_Z 4
_cell_length_a 4.831(3)
_cell_length_b 19.420(6)
_cell_length_c 7.7608(19)
_cell_measurement_temperature 293(2)
_cell_volume 696.8(5)
_computing_structure_refinement 'SHELXL-97 (Sheldrick, 1997)'
_diffrn_ambient_temperature 293(2)
_diffrn_measured_fraction_theta_full 0.998
_diffrn_measured_fraction_theta_max 0.998
_diffrn_radiation_monochromator graphite
_diffrn_radiation_source 'fine-focus sealed tube'
_diffrn_radiation_type MoK\a
_diffrn_radiation_wavelength 0.71073
_diffrn_reflns_av_R_equivalents 0.0444
_diffrn_reflns_av_sigmaI/netI 0.0548
_diffrn_reflns_limit_h_max 5
_diffrn_reflns_limit_h_min -5
_diffrn_reflns_limit_k_max 23
_diffrn_reflns_limit_k_min 0
_diffrn_reflns_limit_l_max 9
_diffrn_reflns_limit_l_min 0
_diffrn_reflns_number 1313
_diffrn_reflns_theta_full 24.97
_diffrn_reflns_theta_max 24.97
_diffrn_reflns_theta_min 3.45
_exptl_absorpt_coefficient_mu 0.093
_exptl_absorpt_correction_type none
_exptl_crystal_colour colourless
_exptl_crystal_density_diffrn 1.298
_exptl_crystal_density_method 'not measured'
_exptl_crystal_description plate
_exptl_crystal_F_000 288
_exptl_crystal_size_max 0.19
_exptl_crystal_size_mid 0.18
_exptl_crystal_size_min 0.11
_refine_diff_density_max 0.174
_refine_diff_density_min -0.193
_refine_diff_density_rms 0.053
_refine_ls_extinction_coef 0.045(16)
_refine_ls_extinction_expression Fc^*^=kFc[1+0.001xFc^2^\l^3^/sin(2\q)]^-1/4^
_refine_ls_extinction_method SHELXL
_refine_ls_goodness_of_fit_ref 0.622
_refine_ls_hydrogen_treatment refall
_refine_ls_matrix_type full
_refine_ls_number_parameters 92
_refine_ls_number_reflns 1225
_refine_ls_number_restraints 0
_refine_ls_restrained_S_all 0.622
_refine_ls_R_factor_all 0.1211
_refine_ls_R_factor_gt 0.0526
_refine_ls_shift/su_max 0.021
_refine_ls_shift/su_mean 0.003
_refine_ls_structure_factor_coef Fsqd
_refine_ls_weighting_details 'calc w=1/[\s^2^(Fo^2^)+(0.1813P)^2^+2.1338P] where P=(Fo^2^+2Fc^2^)/3'
_refine_ls_weighting_scheme calc
_refine_ls_wR_factor_gt 0.1368
_refine_ls_wR_factor_ref 0.2296
_reflns_number_gt 654
_reflns_number_total 1225
_reflns_threshold_expression >2sigma(I)
_cod_data_source_file b811438b.txt
_cod_data_source_block o-toluic_acid_RT
_cod_depositor_comments
;
The following automatic conversions were performed:
'_symmetry_cell_setting' value 'Monoclinic' changed to 'monoclinic'
according to '/home/saulius/struct/CIF-dictionaries/cif_core.dic'
dictionary named 'cif_core.dic' version 2.4.1 from 2010-06-29.

Automatic conversion script
Id: cif_fix_enum 1527 2010-12-29 10:47:43Z saulius 
;
_cod_original_cell_volume 696.7(5)
_cod_original_sg_symbol_H-M P21/n
_cod_database_code 7202391

loop_
_symmetry_equiv_pos_as_xyz
'x, y, z'
'-x+1/2, y+1/2, -z+1/2'
'-x, -y, -z'
'x-1/2, -y-1/2, z-1/2'

loop_
_atom_site_label
_atom_site_type_symbol
_atom_site_fract_x
_atom_site_fract_y
_atom_site_fract_z
_atom_site_U_iso_or_equiv
_atom_site_adp_type
_atom_site_occupancy
_atom_site_symmetry_multiplicity
_atom_site_calc_flag
_atom_site_refinement_flags
_atom_site_disorder_assembly
_atom_site_disorder_group
C8 C 0.6332(10) 0.3310(2) 0.5510(6) 0.0697(13) Uani 1 1 d . . .
H8A H 0.7671 0.2932 0.5752 0.105 Uiso 1 1 calc R . .
H8B H 0.4553 0.3169 0.5720 0.105 Uiso 1 1 calc R . .
H8C H 0.7142 0.3689 0.6290 0.105 Uiso 1 1 calc R . .
C1 C 0.3889(7) 0.40641(18) 0.2775(5) 0.0459(9) Uani 1 1 d . . .
C2 C 0.5754(8) 0.3530(2) 0.3590(5) 0.0497(10) Uani 1 1 d . . .
C3 C 0.7152(9) 0.3182(2) 0.2508(6) 0.0592(11) Uani 1 1 d . . .
H3 H 0.8380 0.2819 0.3003 0.071 Uiso 1 1 calc R . .
C4 C 0.6785(9) 0.3356(2) 0.0738(6) 0.0626(12) Uani 1 1 d . . .
H4 H 0.7777 0.3116 0.0065 0.075 Uiso 1 1 calc R . .
C5 C 0.4958(10) 0.3881(2) -0.0032(6) 0.0676(12) Uani 1 1 d . . .
H5 H 0.4693 0.4000 -0.1230 0.081 Uiso 1 1 calc R . .
C6 C 0.3519(9) 0.4233(2) 0.0983(5) 0.0584(11) Uani 1 1 d . . .
H6 H 0.2275 0.4590 0.0461 0.070 Uiso 1 1 calc R . .
C7 C 0.2243(7) 0.44730(19) 0.3774(5) 0.0465(9) Uani 1 1 d . . .
O1 O 0.2452(6) 0.43821(15) 0.5367(4) 0.0630(9) Uani 1 1 d . . .
O2 O 0.0552(6) 0.49437(15) 0.2820(4) 0.0648(9) Uani 1 1 d . . .
H100 H -0.0917 0.5231 0.3450 0.374 Uiso 1 1 d . . .

loop_
_atom_site_aniso_label
_atom_site_aniso_U_11
_atom_site_aniso_U_22
_atom_site_aniso_U_33
_atom_site_aniso_U_23
_atom_site_aniso_U_13
_atom_site_aniso_U_12
C8 0.079(3) 0.072(3) 0.066(3) 0.013(2) 0.032(2) 0.020(2)
C1 0.0399(18) 0.052(2) 0.050(2) -0.0043(17) 0.0189(16) -0.0038(15)
C2 0.047(2) 0.053(2) 0.054(2) -0.0024(17) 0.0228(18) -0.0036(16)
C3 0.058(2) 0.054(2) 0.071(3) -0.001(2) 0.027(2) 0.0090(18)
C4 0.062(3) 0.070(3) 0.066(3) -0.010(2) 0.034(2) 0.004(2)
C5 0.072(3) 0.089(3) 0.049(2) -0.003(2) 0.029(2) 0.008(2)
C6 0.053(2) 0.077(3) 0.050(2) 0.003(2) 0.0212(18) 0.013(2)
C7 0.0378(18) 0.058(2) 0.046(2) -0.0003(18) 0.0154(16) -0.0020(16)
O1 0.0604(18) 0.083(2) 0.0515(17) 0.0051(14) 0.0256(13) 0.0235(14)
O2 0.0645(17) 0.079(2) 0.0568(17) 0.0112(15) 0.0275(14) 0.0240(15)

loop_
_atom_type_symbol
_atom_type_description
_atom_type_scat_dispersion_real
_atom_type_scat_dispersion_imag
_atom_type_scat_source
C C 0.0033 0.0016 'International Tables Vol C Tables 4.2.6.8 and 6.1.1.4'
H H 0.0000 0.0000 'International Tables Vol C Tables 4.2.6.8 and 6.1.1.4'
O O 0.0106 0.0060 'International Tables Vol C Tables 4.2.6.8 and 6.1.1.4'

loop_
_geom_angle_atom_site_label_1
_geom_angle_atom_site_label_2
_geom_angle_atom_site_label_3
_geom_angle
_geom_angle_site_symmetry_1
_geom_angle_site_symmetry_3
_geom_angle_publ_flag
C6 C1 C2 120.5(3) . . ?
C6 C1 C7 117.5(3) . . ?
C2 C1 C7 122.0(3) . . ?
C1 C2 C3 116.6(4) . . ?
C1 C2 C8 124.8(3) . . ?
C3 C2 C8 118.5(4) . . ?
C4 C3 C2 122.5(4) . . ?
C3 C4 C5 119.9(4) . . ?
C4 C5 C6 119.4(4) . . ?
C5 C6 C1 121.1(4) . . ?
O1 C7 O2 122.0(3) . . ?
O1 C7 C1 123.3(3) . . ?
O2 C7 C1 114.7(3) . . ?

loop_
_geom_bond_atom_site_label_1
_geom_bond_atom_site_label_2
_geom_bond_distance
_geom_bond_site_symmetry_2
_geom_bond_publ_flag
C8 C2 1.497(5) . ?
C1 C6 1.389(5) . ?
C1 C2 1.399(5) . ?
C1 C7 1.491(5) . ?
C2 C3 1.395(5) . ?
C3 C4 1.375(6) . ?
C4 C5 1.369(6) . ?
C5 C6 1.374(6) . ?
C7 O1 1.223(4) . ?
C7 O2 1.304(4) . ?

loop_
_cod_related_entry_id
_cod_related_entry_database
_cod_related_entry_code
1 ChemSpider 8070
